data_4335309
loop_
_publ_author_name
'Mary Grellier'
'Sax A. Mason'
'Alberto Albinati'
'Silvia C. Capelli'
'Silvia Rizzato'
'Christian Bijani'
'Yannick Coppel'
'Sylviane Sabo-Etienne'

_publ_contact_author_address
;
 Laboratoire de Chimie de Coordination
 205 Route de Narbonne
 31077 Toulouse Cedex 04
;
_publ_contact_author_email sabo@lcc-toulouse.fr
_publ_contact_author_name 'Sylviane Sabo-Etienne'
_publ_section_title
;
 Probing Highly Selective H/D Exchange Processes with a Ruthenium Complex
 through Neutron Diffraction and Multinuclear NMR Studies.
;
_journal_name_full 'Inorganic Chemistry'
_journal_page_first 7329
_journal_page_last 7337
_journal_paper_doi 10.1021/ic302307m
_journal_volume 52
_journal_year 2013
_chemical_formula_sum 'C30 H50 D10 P2 Ru'
_chemical_formula_weight 593.86
_chemical_name_common '[Ru(D)2(D2)2(P(C5H9)3)2]'
_space_group_IT_number 14
_symmetry_cell_setting monoclinic
_symmetry_space_group_name_Hall '-P 2yn'
_symmetry_space_group_name_H-M 'P 1 21/n 1'
_atom_sites_solution_hydrogens difmap
_atom_sites_solution_primary direct
_atom_sites_solution_secondary difmap
_audit_creation_method SHELXL-97
_cell_angle_alpha 90.000(5)
_cell_angle_beta 105.381(10)
_cell_angle_gamma 90.000(5)
_cell_formula_units_Z 4
_cell_length_a 14.8307(10)
_cell_length_b 9.4259(6)
_cell_length_c 21.6750(15)
_cell_measurement_reflns_used 12522
_cell_measurement_temperature 20(1)
_cell_measurement_theta_max 59.26
_cell_measurement_theta_min 2.75
_cell_volume 2921.5(4)
_computing_cell_refinement 'ILL RAFD9'
_computing_data_collection 'ILL HKLGEN, MAD'
_computing_data_reduction 'ILL Retreat'
_computing_molecular_graphics
;     
 ORTEP for Windows v1.074 (L.J. Farrugia 1997)
 Mercury CSD 2.4.5 (Build RC3), CCDC, Cambridge (2011)
;
_computing_publication_material 'WinGX v1.64.05(L.J. Farrugia, J. Appl. Cryst.,1999,32, 837)'
_computing_structure_refinement 'SHELXL-97 (Acta Cryst.,2008,A64,112)'
_diffrn_ambient_temperature 20(1)
_diffrn_measured_fraction_theta_full 0.974
_diffrn_measured_fraction_theta_max 0.974
_diffrn_measurement_device_type 'D19 position-sensitive detector diffractometer'
_diffrn_measurement_method 'omega step-scans'
_diffrn_radiation_monochromator 'Ge (115)'
_diffrn_radiation_probe neutron
_diffrn_radiation_source 'ILL High Flux Reactor'
_diffrn_radiation_type neutron
_diffrn_radiation_wavelength 1.3152
_diffrn_reflns_av_R_equivalents 0.0771
_diffrn_reflns_av_sigmaI/netI 0.0440
_diffrn_reflns_limit_h_max 19
_diffrn_reflns_limit_h_min -19
_diffrn_reflns_limit_k_max 12
_diffrn_reflns_limit_k_min -6
_diffrn_reflns_limit_l_max 27
_diffrn_reflns_limit_l_min -28
_diffrn_reflns_number 39595
_diffrn_reflns_theta_full 59.46
_diffrn_reflns_theta_max 59.46
_diffrn_reflns_theta_min 2.77
_diffrn_standards_decay_% 0.0
_diffrn_standards_interval_time 480
_diffrn_standards_number 3
_exptl_absorpt_coefficient_mu 0.298
_exptl_absorpt_correction_T_max 0.8979
_exptl_absorpt_correction_T_min 0.9651
_exptl_absorpt_correction_type empirical
_exptl_absorpt_process_details 'program D19abscan'
_exptl_crystal_colour colourless
_exptl_crystal_density_diffrn 1.322
_exptl_crystal_description prismatic
_exptl_crystal_F_000 10
_exptl_crystal_size_max 3.0
_exptl_crystal_size_mid 2.7
_exptl_crystal_size_min 1.5
_refine_diff_density_max 0.117
_refine_diff_density_min -0.142
_refine_diff_density_rms 0.026
_refine_ls_extinction_coef 0.013(7)
_refine_ls_extinction_expression Fc^*^=kFc[1+0.001xFc^2^\l^3^/sin(2\q)]^-1/4^
_refine_ls_extinction_method SHELXL
_refine_ls_goodness_of_fit_ref 1.120
_refine_ls_hydrogen_treatment refall
_refine_ls_matrix_type full
_refine_ls_number_parameters 857
_refine_ls_number_reflns 6699
_refine_ls_number_restraints 0
_refine_ls_restrained_S_all 1.120
_refine_ls_R_factor_all 0.0882
_refine_ls_R_factor_gt 0.0635
_refine_ls_shift/su_max 0.061
_refine_ls_shift/su_mean 0.002
_refine_ls_structure_factor_coef Fsqd
_refine_ls_weighting_details 'calc w=1/[\s^2^(Fo^2^)+(0.0457P)^2^+0.7050P] where P=(Fo^2^+2Fc^2^)/3'
_refine_ls_weighting_scheme calc
_refine_ls_wR_factor_gt 0.1396
_refine_ls_wR_factor_ref 0.1599
_reflns_number_gt 5415
_reflns_number_total 6699
_reflns_threshold_expression >2sigma(I)
_cod_data_source_file ic302307m_si_002_2.cif
_cod_data_source_block shelxl
_cod_original_cell_volume 2921.5(3)
_cod_database_code 4335309

loop_
_symmetry_equiv_pos_as_xyz
'x, y, z'
'-x+1/2, y+1/2, -z+1/2'
'-x, -y, -z'
'x-1/2, -y-1/2, z-1/2'

loop_
_atom_site_label
_atom_site_type_symbol
_atom_site_fract_x
_atom_site_fract_y
_atom_site_fract_z
_atom_site_U_iso_or_equiv
_atom_site_adp_type
_atom_site_occupancy
_atom_site_symmetry_multiplicity
_atom_site_calc_flag
_atom_site_refinement_flags
C1 C 0.89073(13) 0.5276(2) 0.38534(9) 0.0104(4) Uani 1 1 d .
H1 H 0.9105(3) 0.5687(5) 0.4351(2) 0.0238(9) Uani 1 1 d .
C2 C 0.87492(14) 0.3641(2) 0.38691(9) 0.0120(4) Uani 1 1 d .
H2A H 0.9235(3) 0.3041(5) 0.3668(2) 0.0260(9) Uani 1 1 d .
H2B H 0.8859(3) 0.3278(6) 0.4368(2) 0.0278(9) Uani 1 1 d .
C3 C 0.77304(14) 0.3388(2) 0.34928(10) 0.0139(4) Uani 1 1 d .
H3A H 0.766(2) 0.317(3) 0.2979(13) 0.050(11) Uani 0.24(3) 1 d P
H3B H 0.7429(3) 0.2452(6) 0.3657(3) 0.0302(10) Uani 1 1 d .
C4 C 0.72369(14) 0.4768(2) 0.35737(10) 0.0134(4) Uani 1 1 d .
H4A H 0.7132(3) 0.4827(6) 0.4056(2) 0.0286(10) Uani 1 1 d .
H4B H 0.6575(13) 0.487(4) 0.3246(11) 0.052(10) Uani 0.28(3) 1 d P
C5 C 0.79450(13) 0.5894(2) 0.34955(10) 0.0133(4) Uani 1 1 d .
H5A H 0.7817(3) 0.6938(6) 0.3675(3) 0.0306(10) Uani 1 1 d .
H5B H 0.7903(3) 0.5998(6) 0.2977(2) 0.0284(10) Uani 1 1 d .
C6 C 1.09093(13) 0.5191(2) 0.41171(9) 0.0100(4) Uani 1 1 d .
H6 H 1.0852(3) 0.5684(5) 0.4569(2) 0.0230(8) Uani 1 1 d .
C7 C 1.10590(13) 0.3590(2) 0.42257(9) 0.0113(4) Uani 1 1 d .
H7A H 1.0589(3) 0.3110(5) 0.4477(2) 0.0271(9) Uani 1 1 d .
H7B H 1.0951(3) 0.3048(5) 0.3760(2) 0.0261(9) Uani 1 1 d .
C8 C 1.20862(14) 0.3476(2) 0.46088(10) 0.0136(4) Uani 1 1 d .
H8A H 1.2145(3) 0.3723(6) 0.5117(2) 0.0308(10) Uani 1 1 d .
H8B H 1.2401(18) 0.239(2) 0.4574(13) 0.045(9) Uani 0.26(3) 1 d P
C9 C 1.25896(14) 0.4626(2) 0.43192(10) 0.0137(4) Uani 1 1 d .
H9A H 1.2924(17) 0.421(4) 0.3987(13) 0.038(11) Uani 0.28(4) 1 d P
H9B H 1.3141(3) 0.5132(6) 0.4684(3) 0.0348(11) Uani 1 1 d .
C10 C 1.18266(13) 0.5690(2) 0.39743(10) 0.0128(4) Uani 1 1 d .
H10A H 1.1739(3) 0.5662(7) 0.3453(2) 0.0321(11) Uani 1 1 d .
H10B H 1.1989(3) 0.6776(5) 0.4127(3) 0.0330(11) Uani 1 1 d .
C11 C 0.99789(13) 0.7694(2) 0.35807(9) 0.0098(4) Uani 1 1 d .
H11 H 1.0676(3) 0.7887(5) 0.3512(2) 0.0235(9) Uani 1 1 d .
C12 C 0.99543(14) 0.8355(2) 0.42250(10) 0.0126(4) Uani 1 1 d .
H12A H 0.9334(3) 0.8017(6) 0.4365(2) 0.0283(10) Uani 1 1 d .
H12B H 1.0563(4) 0.8072(5) 0.4614(2) 0.0298(10) Uani 1 1 d .
C13 C 0.98965(14) 0.9948(2) 0.40707(10) 0.0129(4) Uani 1 1 d .
H13A H 0.9680(15) 1.053(2) 0.4426(9) 0.031(8) Uani 0.24(3) 1 d P
H13B H 1.0575(3) 1.0325(6) 0.4034(3) 0.0313(10) Uani 1 1 d .
C14 C 0.91789(15) 1.0020(2) 0.34112(10) 0.0146(4) Uani 1 1 d .
H14A H 0.9286(5) 1.0925(6) 0.3136(3) 0.0395(13) Uani 1 1 d .
H14B H 0.8455(16) 1.016(2) 0.3463(13) 0.042(9) Uani 0.26(3) 1 d P
C15 C 0.92715(14) 0.8593(2) 0.30765(9) 0.0122(4) Uani 1 1 d .
H15A H 0.9526(4) 0.8738(6) 0.2651(2) 0.0305(10) Uani 1 1 d .
H15B H 0.8592(3) 0.8069(6) 0.2916(3) 0.0315(10) Uani 1 1 d .
C16 C 0.90723(13) 0.4840(2) 0.07577(9) 0.0096(4) Uani 1 1 d .
H16 H 0.9234(3) 0.4327(5) 0.0342(2) 0.0235(9) Uani 1 1 d .
C17 C 0.90540(14) 0.6456(2) 0.06585(10) 0.0127(4) Uani 1 1 d .
H17A H 0.9633(3) 0.6837(6) 0.0480(2) 0.0290(10) Uani 1 1 d .
H17B H 0.9112(4) 0.6990(5) 0.1122(2) 0.0291(10) Uani 1 1 d .
C18 C 0.80948(14) 0.6766(2) 0.01881(10) 0.0131(4) Uani 1 1 d .
H18A H 0.7809(16) 0.776(2) 0.0290(13) 0.052(9) Uani 0.31(4) 1 d P
H18B H 0.8167(3) 0.6835(7) -0.0303(2) 0.0327(11) Uani 1 1 d .
C19 C 0.74536(14) 0.5511(2) 0.02496(10) 0.0152(4) Uani 1 1 d .
H19A H 0.6839(19) 0.583(3) 0.0362(12) 0.045(10) Uani 0.25(3) 1 d P
H19B H 0.7196(5) 0.4964(6) -0.0207(3) 0.0406(13) Uani 1 1 d .
C20 C 0.80579(13) 0.4507(2) 0.07530(9) 0.0123(4) Uani 1 1 d .
H20A H 0.7867(3) 0.3387(5) 0.0656(3) 0.0286(10) Uani 1 1 d .
H20B H 0.7966(3) 0.4745(6) 0.1231(2) 0.0277(10) Uani 1 1 d .
C21 C 0.97696(13) 0.2254(2) 0.13538(9) 0.0096(4) Uani 1 1 d .
H21 H 0.9016(3) 0.2113(5) 0.1297(2) 0.0228(8) Uani 1 1 d .
C22 C 1.02932(14) 0.1292(2) 0.19169(9) 0.0111(4) Uani 1 1 d .
H22A H 1.0935(3) 0.1798(6) 0.2200(2) 0.0308(10) Uani 1 1 d .
H22B H 0.9866(4) 0.1110(6) 0.2246(2) 0.0298(10) Uani 1 1 d .
C23 C 1.05145(15) -0.0093(2) 0.16082(9) 0.0139(4) Uani 1 1 d .
H23A H 1.1259(17) -0.019(3) 0.1649(14) 0.051(11) Uani 0.25(3) 1 d P
H23B H 1.0296(5) -0.1039(5) 0.1829(2) 0.0367(12) Uani 1 1 d .
C24 C 1.00072(14) 0.0009(2) 0.08921(9) 0.0115(4) Uani 1 1 d .
H24A H 0.9290(3) -0.0379(6) 0.0805(2) 0.0281(10) Uani 1 1 d .
H24B H 1.0350(15) -0.060(3) 0.0602(12) 0.043(8) Uani 0.28(3) 1 d P
C25 C 0.99946(14) 0.1608(2) 0.07570(9) 0.0121(4) Uani 1 1 d .
H25A H 0.9483(4) 0.1908(6) 0.0313(2) 0.0293(10) Uani 1 1 d .
H25B H 1.0686(3) 0.1952(6) 0.0718(2) 0.0297(10) Uani 1 1 d .
C26 C 1.10527(13) 0.4573(2) 0.12990(9) 0.0106(4) Uani 1 1 d .
H26 H 1.0953(3) 0.4224(5) 0.0797(2) 0.0235(9) Uani 1 1 d .
C27 C 1.13385(14) 0.6171(2) 0.13578(9) 0.0123(4) Uani 1 1 d .
H27A H 1.1319(3) 0.6605(5) 0.0881(2) 0.0275(9) Uani 1 1 d .
H27B H 1.0871(3) 0.6805(5) 0.1556(2) 0.0273(9) Uani 1 1 d .
C28 C 1.23463(14) 0.6212(2) 0.17940(10) 0.0142(4) Uani 1 1 d .
H28A H 1.2762(3) 0.7063(6) 0.1672(3) 0.0313(10) Uani 1 1 d .
H28B H 1.231(2) 0.641(3) 0.2301(9) 0.036(9) Uani 0.23(3) 1 d P
C29 C 1.27342(14) 0.4731(2) 0.17276(10) 0.0139(4) Uani 1 1 d .
H29A H 1.3352(11) 0.448(2) 0.2086(11) 0.039(8) Uani 0.27(3) 1 d P
H29B H 1.2912(3) 0.4630(6) 0.1265(2) 0.0284(10) Uani 1 1 d .
C30 C 1.19022(13) 0.3781(2) 0.17311(10) 0.0127(4) Uani 1 1 d .
H30A H 1.1817(3) 0.3714(6) 0.2218(2) 0.0280(10) Uani 1 1 d .
H30B H 1.1967(3) 0.2702(5) 0.1563(2) 0.0270(9) Uani 1 1 d .
P1 P 0.98652(16) 0.5747(3) 0.34857(11) 0.0080(4) Uani 1 1 d .
P2 P 0.99342(16) 0.4193(3) 0.14903(11) 0.0085(4) Uani 1 1 d .
Ru1 Ru 0.97436(12) 0.4950(2) 0.24592(8) 0.0091(3) Uani 1 1 d .
D1H D 1.06658(19) 0.3993(3) 0.27542(13) 0.0260(11) Uani 0.902(16) 1 d P
D2H D 1.0525(2) 0.6154(3) 0.24666(14) 0.0272(11) Uani 0.908(16) 1 d P
D11H D 0.9084(4) 0.6375(5) 0.2086(2) 0.0412(18) Uani 0.97(3) 1 d P
D12H D 0.8701(3) 0.5918(6) 0.2221(2) 0.0351(18) Uani 0.85(3) 1 d P
D21H D 0.8847(4) 0.3668(5) 0.2347(3) 0.0358(17) Uani 0.89(3) 1 d P
D22H D 0.9280(4) 0.3356(4) 0.2636(2) 0.0348(16) Uani 0.92(3) 1 d P

loop_
_atom_site_aniso_label
_atom_site_aniso_U_11
_atom_site_aniso_U_22
_atom_site_aniso_U_33
_atom_site_aniso_U_23
_atom_site_aniso_U_13
_atom_site_aniso_U_12
C1 0.0084(8) 0.0129(9) 0.0090(8) 0.0009(7) 0.0008(6) 0.0000(7)
H1 0.028(2) 0.026(2) 0.0175(19) -0.0037(16) 0.0064(16) -0.0008(17)
C2 0.0101(8) 0.0140(9) 0.0117(9) 0.0004(7) 0.0023(7) -0.0010(7)
H2A 0.0183(19) 0.028(2) 0.033(2) -0.0056(18) 0.0086(17) 0.0048(17)
H2B 0.030(2) 0.031(2) 0.021(2) 0.0025(18) 0.0040(17) -0.0059(19)
C3 0.0105(8) 0.0175(10) 0.0127(9) -0.0013(8) 0.0014(7) -0.0010(8)
H3A 0.043(15) 0.056(19) 0.039(16) -0.016(12) -0.013(10) 0.020(12)
H3B 0.026(2) 0.027(2) 0.039(3) 0.001(2) 0.0107(19) -0.0064(19)
C4 0.0088(9) 0.0170(10) 0.0142(9) -0.0013(7) 0.0028(7) 0.0000(7)
H4A 0.028(2) 0.038(3) 0.025(2) -0.0048(19) 0.0147(17) -0.0031(19)
H4B 0.019(11) 0.10(2) 0.042(13) 0.000(12) 0.009(8) 0.010(10)
C5 0.0079(8) 0.0177(10) 0.0143(9) 0.0013(8) 0.0027(7) -0.0002(7)
H5A 0.026(2) 0.028(2) 0.038(3) -0.003(2) 0.0078(19) 0.0032(18)
H5B 0.028(2) 0.036(3) 0.021(2) 0.0047(18) 0.0065(17) 0.0011(19)
C6 0.0086(8) 0.0127(9) 0.0080(8) -0.0005(7) 0.0010(6) 0.0006(7)
H6 0.0220(19) 0.028(2) 0.0189(19) -0.0018(17) 0.0062(15) 0.0048(17)
C7 0.0086(8) 0.0121(9) 0.0120(9) 0.0018(7) 0.0008(7) 0.0002(7)
H7A 0.0206(19) 0.030(2) 0.033(2) 0.0065(19) 0.0103(17) -0.0049(17)
H7B 0.032(2) 0.023(2) 0.022(2) -0.0025(17) 0.0035(17) 0.0030(18)
C8 0.0094(8) 0.0166(10) 0.0134(9) 0.0012(7) 0.0008(7) 0.0010(7)
H8A 0.025(2) 0.044(3) 0.022(2) -0.004(2) 0.0032(17) 0.002(2)
H8B 0.050(15) 0.026(12) 0.058(16) -0.005(10) 0.011(11) 0.005(9)
C9 0.0086(8) 0.0158(10) 0.0164(9) 0.0002(8) 0.0030(7) 0.0003(7)
H9A 0.026(14) 0.040(2) 0.047(16) 0.004(14) 0.015(12) 0.010(13)
H9B 0.023(2) 0.031(3) 0.041(3) -0.003(2) -0.008(2) -0.0096(19)
C10 0.0083(8) 0.0179(11) 0.0110(9) 0.0017(7) 0.0003(6) -0.0015(7)
H10A 0.027(2) 0.053(3) 0.017(2) 0.007(2) 0.0063(16) 0.000(2)
H10B 0.023(2) 0.022(2) 0.051(3) 0.001(2) 0.005(2) -0.0025(18)
C11 0.0099(8) 0.0114(9) 0.0081(8) 0.0005(7) 0.0022(6) 0.0003(7)
H11 0.0159(18) 0.030(2) 0.026(2) 0.0001(17) 0.0068(15) -0.0015(16)
C12 0.0149(9) 0.0110(9) 0.0111(9) 0.0004(7) 0.0022(7) 0.0011(7)
H12A 0.032(2) 0.030(2) 0.027(2) -0.0036(18) 0.0157(18) -0.0080(19)
H12B 0.034(2) 0.026(2) 0.022(2) -0.0014(18) -0.0045(18) 0.0054(19)
C13 0.0166(9) 0.0095(9) 0.0121(9) -0.0006(7) 0.0029(7) 0.0002(7)
H13A 0.037(12) 0.033(12) 0.034(10) -0.009(8) 0.010(8) 0.019(8)
H13B 0.025(2) 0.026(2) 0.042(3) -0.002(2) 0.0067(19) -0.0041(19)
C14 0.0180(10) 0.0147(10) 0.0098(8) -0.0014(8) 0.0016(7) 0.0035(8)
H14A 0.067(4) 0.020(2) 0.030(2) 0.004(2) 0.012(2) 0.000(2)
H14B 0.034(13) 0.031(13) 0.064(17) -0.024(10) 0.020(10) 0.004(8)
C15 0.0129(9) 0.0136(9) 0.0085(8) 0.0009(7) 0.0000(7) 0.0011(7)
H15A 0.038(2) 0.037(3) 0.020(2) 0.0028(19) 0.0119(18) 0.004(2)
H15B 0.020(2) 0.027(2) 0.040(3) 0.001(2) -0.0054(18) -0.0038(18)
C16 0.0062(8) 0.0140(9) 0.0085(8) 0.0004(7) 0.0017(6) 0.0001(7)
H16 0.026(2) 0.030(2) 0.0155(18) -0.0053(16) 0.0060(15) 0.0032(17)
C17 0.0108(9) 0.0140(9) 0.0123(9) 0.0011(7) 0.0013(7) -0.0007(7)
H17A 0.025(2) 0.029(2) 0.035(2) 0.0101(19) 0.0115(18) -0.0042(18)
H17B 0.037(2) 0.025(2) 0.023(2) -0.0055(18) 0.0038(18) 0.0014(19)
C18 0.0116(8) 0.0161(10) 0.0110(9) 0.0013(7) 0.0017(7) 0.0031(7)
H18A 0.054(14) 0.024(11) 0.080(17) -0.002(9) 0.025(11) 0.004(8)
H18B 0.029(2) 0.051(3) 0.020(2) 0.004(2) 0.0090(17) -0.002(2)
C19 0.0100(9) 0.0164(10) 0.0161(10) 0.0023(8) -0.0019(7) 0.0006(8)
H19A 0.048(16) 0.047(16) 0.039(14) 0.018(11) 0.012(10) 0.018(11)
H19B 0.050(3) 0.033(3) 0.027(2) 0.002(2) -0.009(2) -0.010(2)
C20 0.0094(8) 0.0165(10) 0.0099(9) -0.0001(7) 0.0004(6) -0.0006(7)
H20A 0.025(2) 0.019(2) 0.038(3) 0.0043(19) 0.0030(18) -0.0013(17)
H20B 0.023(2) 0.043(3) 0.0181(19) -0.0028(18) 0.0070(16) 0.0008(19)
C21 0.0092(8) 0.0109(9) 0.0082(8) -0.0005(7) 0.0015(6) -0.0003(7)
H21 0.0152(18) 0.025(2) 0.028(2) 0.0006(17) 0.0056(15) -0.0013(16)
C22 0.0115(8) 0.0130(9) 0.0080(8) 0.0001(7) 0.0010(7) -0.0008(7)
H22A 0.026(2) 0.031(2) 0.028(2) -0.0014(19) -0.0053(18) -0.0062(19)
H22B 0.036(2) 0.035(3) 0.023(2) 0.0051(19) 0.0164(19) 0.006(2)
C23 0.0161(10) 0.0152(10) 0.0102(9) 0.0015(7) 0.0029(7) 0.0051(8)
H23A 0.031(14) 0.07(2) 0.058(17) 0.005(13) 0.018(11) 0.023(11)
H23B 0.068(4) 0.019(2) 0.026(2) 0.0051(18) 0.018(2) -0.002(2)
C24 0.0132(9) 0.0116(9) 0.0099(8) -0.0012(7) 0.0032(7) 0.0006(7)
H24A 0.020(2) 0.029(2) 0.036(2) 0.0001(19) 0.0076(17) -0.0044(18)
H24B 0.036(12) 0.048(14) 0.052(14) 0.002(10) 0.026(10) 0.009(9)
C25 0.0147(9) 0.0127(9) 0.0085(8) -0.0008(7) 0.0023(7) 0.0008(7)
H25A 0.033(2) 0.033(3) 0.0170(19) 0.0004(18) -0.0026(17) 0.007(2)
H25B 0.030(2) 0.028(2) 0.034(2) -0.0022(19) 0.0135(19) -0.0036(19)
C26 0.0091(8) 0.0133(9) 0.0086(8) -0.0008(7) 0.0013(6) -0.0004(7)
H26 0.026(2) 0.027(2) 0.0184(19) -0.0037(16) 0.0074(16) 0.0006(17)
C27 0.0109(8) 0.0146(9) 0.0112(9) -0.0004(7) 0.0024(7) -0.0017(7)
H27A 0.032(2) 0.029(2) 0.020(2) 0.0091(17) 0.0043(17) -0.0073(19)
H27B 0.027(2) 0.022(2) 0.036(2) -0.0041(18) 0.0130(19) 0.0014(17)
C28 0.0112(9) 0.0186(10) 0.0118(9) -0.0031(8) 0.0013(7) -0.0025(8)
H28A 0.021(2) 0.031(3) 0.040(3) 0.002(2) 0.0044(18) -0.0077(19)
H28B 0.027(18) 0.039(14) 0.033(9) -0.013(8) 0.013(9) -0.002(11)
C29 0.0074(8) 0.0208(11) 0.0123(9) 0.0008(8) 0.0007(7) -0.0004(8)
H29A 0.029(9) 0.047(13) 0.048(13) 0.018(9) -0.012(7) -0.002(7)
H29B 0.027(2) 0.039(3) 0.025(2) -0.0017(19) 0.0159(17) -0.0025(19)
C30 0.0082(8) 0.0152(10) 0.0143(9) 0.0002(8) 0.0020(7) 0.0015(7)
H30A 0.024(2) 0.041(3) 0.020(2) 0.0041(18) 0.0081(16) -0.0032(19)
H30B 0.026(2) 0.017(2) 0.036(2) -0.0043(18) 0.0059(18) 0.0055(17)
P1 0.0063(10) 0.0097(11) 0.0074(10) 0.0000(8) 0.0008(8) 0.0012(8)
P2 0.0083(10) 0.0095(11) 0.0072(10) 0.0003(8) 0.0013(8) 0.0002(8)
Ru1 0.0081(7) 0.0125(8) 0.0065(7) -0.0003(6) 0.0019(6) 0.0005(6)
D1H 0.0216(15) 0.0336(18) 0.0204(15) -0.0004(11) 0.0014(10) 0.0105(11)
D2H 0.0273(16) 0.0312(18) 0.0243(15) -0.0043(11) 0.0090(11) -0.0090(11)
D11H 0.040(3) 0.039(2) 0.044(2) 0.0169(16) 0.0110(17) 0.0175(19)
D12H 0.020(2) 0.044(3) 0.043(2) 0.0124(18) 0.0106(15) 0.0155(18)
D21H 0.026(2) 0.041(2) 0.038(3) 0.0033(18) 0.004(2) -0.0167(17)
D22H 0.037(3) 0.0289(19) 0.035(2) 0.0075(14) 0.002(2) -0.0106(15)

loop_
_atom_type_symbol
_atom_type_description
_atom_type_scat_dispersion_real
_atom_type_scat_dispersion_imag
_atom_type_scat_source
C C 0.66460 0.0000 'Neutron Scattering Lengths, Neutron Data Booklet, 1.1-1 ILL, 2003.'
H H -0.37390 0.0000 'Neutron Scattering Lengths, Neutron Data Booklet, 1.1-1 ILL, 2003.'
P P 0.513 0.0000 'Neutron Scattering Lengths, Neutron Data Booklet, 1.1-1 ILL, 2003.'
Ru Ru 0.702 0.0000 'Neutron Scattering Lengths, Neutron Data Booklet, 1.1-1 ILL, 2003.'
D D 0.6674 0.0000 'Neutron Scattering Lengths, Neutron Data Booklet, 1.1-1 ILL, 2003.'

loop_
_geom_angle_atom_site_label_1
_geom_angle_atom_site_label_2
_geom_angle_atom_site_label_3
_geom_angle
C5 C1 C2 104.98(16)
C5 C1 P1 113.84(15)
C2 C1 P1 112.42(15)
C5 C1 H1 109.1(3)
C2 C1 H1 109.0(3)
P1 C1 H1 107.3(3)
C3 C2 C1 105.96(16)
C3 C2 H2A 111.6(3)
C1 C2 H2A 112.5(3)
C3 C2 H2B 109.9(3)
C1 C2 H2B 110.1(3)
H2A C2 H2B 106.8(4)
C4 C3 C2 103.94(17)
C4 C3 H3A 110.7(14)
C2 C3 H3A 111.9(16)
C4 C3 H3B 113.7(3)
C2 C3 H3B 112.6(3)
H3A C3 H3B 104.3(19)
C3 C4 C5 102.36(16)
C3 C4 H4A 110.2(3)
C5 C4 H4A 110.2(3)
C3 C4 H4B 112.9(17)
C5 C4 H4B 114.1(17)
H4A C4 H4B 107.1(12)
C4 C5 C1 104.61(17)
C4 C5 H5A 113.2(3)
C1 C5 H5A 112.6(3)
C4 C5 H5B 108.4(3)
C1 C5 H5B 109.7(3)
H5A C5 H5B 108.1(5)
C7 C6 C10 103.33(16)
C7 C6 P1 116.78(15)
C10 C6 P1 111.98(15)
C7 C6 H6 108.6(3)
C10 C6 H6 109.1(3)
P1 C6 H6 106.9(3)
C6 C7 C8 103.57(16)
C6 C7 H7A 113.5(3)
C8 C7 H7A 112.0(3)
C6 C7 H7B 109.5(3)
C8 C7 H7B 110.2(3)
H7A C7 H7B 107.9(4)
C7 C8 C9 104.43(16)
C7 C8 H8A 109.2(3)
C9 C8 H8A 109.8(3)
C7 C8 H8B 113.2(13)
C9 C8 H8B 110.8(14)
H8A C8 H8B 109.3(14)
C8 C9 C10 106.33(16)
C8 C9 H9A 112.4(18)
C10 C9 H9A 109.2(16)
C8 C9 H9B 111.4(4)
C10 C9 H9B 112.4(4)
H9A C9 H9B 105.2(17)
C6 C10 C9 106.01(16)
C6 C10 H10A 109.1(3)
C9 C10 H10A 110.6(3)
C6 C10 H10B 111.2(3)
C9 C10 H10B 112.9(3)
H10A C10 H10B 107.0(5)
C12 C11 C15 104.13(16)
C12 C11 P1 118.63(16)
C15 C11 P1 116.06(15)
C12 C11 H11 107.8(3)
C15 C11 H11 107.4(3)
P1 C11 H11 102.1(3)
C13 C12 C11 102.20(16)
C13 C12 H12A 110.1(3)
C11 C12 H12A 111.1(3)
C13 C12 H12B 113.2(3)
C11 C12 H12B 112.9(3)
H12A C12 H12B 107.4(4)
C12 C13 C14 103.30(16)
C12 C13 H13A 111.0(13)
C14 C13 H13A 112.5(11)
C12 C13 H13B 109.6(3)
C14 C13 H13B 110.0(3)
H13A C13 H13B 110.2(14)
C13 C14 C15 105.71(16)
C13 C14 H14A 112.4(4)
C15 C14 H14A 112.6(4)
C13 C14 H14B 110.9(14)
C15 C14 H14B 111.1(11)
H14A C14 H14B 104.3(15)
C14 C15 C11 105.75(15)
C14 C15 H15A 112.3(3)
C11 C15 H15A 110.0(3)
C14 C15 H15B 110.7(3)
C11 C15 H15B 111.8(3)
H15A C15 H15B 106.4(5)
C20 C16 C17 102.74(16)
C20 C16 P2 112.94(15)
C17 C16 P2 115.30(16)
C20 C16 H16 109.3(3)
C17 C16 H16 108.6(3)
P2 C16 H16 107.8(3)
C16 C17 C18 105.01(16)
C16 C17 H17A 112.9(3)
C18 C17 H17A 112.2(3)
C16 C17 H17B 109.2(3)
C18 C17 H17B 110.5(3)
H17A C17 H17B 107.0(4)
C17 C18 C19 106.19(16)
C17 C18 H18A 112.0(14)
C19 C18 H18A 111.2(12)
C17 C18 H18B 109.9(3)
C19 C18 H18B 110.5(3)
H18A C18 H18B 107.1(15)
C20 C19 C18 106.00(16)
C20 C19 H19A 113.0(13)
C18 C19 H19A 113.0(16)
C20 C19 H19B 110.5(4)
C18 C19 H19B 111.0(4)
H19A C19 H19B 103.3(16)
C16 C20 C19 105.34(16)
C16 C20 H20A 113.5(3)
C19 C20 H20A 112.5(3)
C16 C20 H20B 108.5(3)
C19 C20 H20B 110.3(3)
H20A C20 H20B 106.6(4)
C25 C21 C22 104.69(16)
C25 C21 P2 118.24(15)
C22 C21 P2 115.62(15)
C25 C21 H21 107.3(3)
C22 C21 H21 107.4(3)
P2 C21 H21 102.9(3)
C23 C22 C21 105.85(15)
C23 C22 H22A 111.0(3)
C21 C22 H22A 111.4(3)
C23 C22 H22B 112.3(3)
C21 C22 H22B 110.6(3)
H22A C22 H22B 105.8(4)
C24 C23 C22 106.34(16)
C24 C23 H23A 107.5(15)
C22 C23 H23A 111.5(17)
C24 C23 H23B 111.6(4)
C22 C23 H23B 112.1(3)
H23A C23 H23B 107.8(17)
C25 C24 C23 103.44(16)
C25 C24 H24A 109.5(3)
C23 C24 H24A 110.3(3)
C25 C24 H24B 113.6(13)
C23 C24 H24B 112.0(13)
H24A C24 H24B 108.0(13)
C24 C25 C21 102.83(16)
C24 C25 H25A 113.1(3)
C21 C25 H25A 112.4(3)
C24 C25 H25B 109.9(3)
C21 C25 H25B 111.1(3)
H25A C25 H25B 107.5(4)
C30 C26 C27 104.84(15)
C30 C26 P2 113.93(16)
C27 C26 P2 114.17(16)
C30 C26 H26 109.0(3)
C27 C26 H26 109.2(3)
P2 C26 H26 105.6(3)
C28 C27 C26 105.81(16)
C28 C27 H27A 110.2(3)
C26 C27 H27A 110.0(3)
C28 C27 H27B 111.1(3)
C26 C27 H27B 112.0(3)
H27A C27 H27B 107.7(4)
C29 C28 C27 104.27(16)
C29 C28 H28A 113.5(3)
C27 C28 H28A 113.0(3)
C29 C28 H28B 110.8(14)
C27 C28 H28B 108.4(14)
H28A C28 H28B 106.9(14)
C30 C29 C28 102.12(16)
C30 C29 H29A 113.9(11)
C28 C29 H29A 114.3(14)
C30 C29 H29B 110.0(3)
C28 C29 H29B 110.5(3)
H29A C29 H29B 106.1(14)
C29 C30 C26 104.09(17)
C29 C30 H30A 109.8(3)
C26 C30 H30A 109.1(3)
C29 C30 H30B 113.6(3)
C26 C30 H30B 112.1(3)
H30A C30 H30B 108.1(4)
C6 P1 C11 99.49(14)
C6 P1 C1 101.57(14)
C11 P1 C1 104.27(15)
C6 P1 Ru1 117.19(14)
C11 P1 Ru1 114.28(14)
C1 P1 Ru1 117.56(14)
C6 P1 D2H 103.55(13)
C11 P1 D2H 84.66(13)
C1 P1 D2H 151.51(14)
Ru1 P1 D2H 37.04(8)
C6 P1 D1H 81.52(12)
C11 P1 D1H 128.05(14)
C1 P1 D1H 126.63(15)
Ru1 P1 D1H 35.85(8)
D2H P1 D1H 45.95(10)
C26 P2 C16 101.51(14)
C26 P2 C21 104.07(15)
C16 P2 C21 98.93(14)
C26 P2 Ru1 118.58(14)
C16 P2 Ru1 117.01(14)
C21 P2 Ru1 114.03(14)
C26 P2 D1H 95.69(13)
C16 P2 D1H 154.13(15)
C21 P2 D1H 95.41(13)
Ru1 P2 D1H 37.12(8)
C26 P2 D2H 85.48(12)
C16 P2 D2H 116.12(15)
C21 P2 D2H 141.23(15)
Ru1 P2 D2H 35.70(8)
D1H P2 D2H 45.90(10)
D2H Ru1 D1H 81.93(18)
D2H Ru1 D11H 77.0(3)
D1H Ru1 D11H 158.3(3)
D2H Ru1 D22H 158.2(3)
D1H Ru1 D22H 76.9(2)
D11H Ru1 D22H 124.5(3)
D2H Ru1 D12H 102.2(3)
D1H Ru1 D12H 173.0(3)
D11H Ru1 D12H 27.44(17)
D22H Ru1 D12H 98.4(3)
D2H Ru1 D21H 172.9(2)
D1H Ru1 D21H 101.5(3)
D11H Ru1 D21H 98.9(3)
D22H Ru1 D21H 27.18(16)
D12H Ru1 D21H 75.1(3)
D2H Ru1 P2 88.04(14)
D1H Ru1 P2 83.83(14)
D11H Ru1 P2 90.32(18)
D22H Ru1 P2 94.84(17)
D12H Ru1 P2 101.84(18)
D21H Ru1 P2 86.11(17)
D2H Ru1 P1 83.68(14)
D1H Ru1 P1 87.64(14)
D11H Ru1 P1 95.04(17)
D22H Ru1 P1 90.15(17)
D12H Ru1 P1 87.22(17)
D21H Ru1 P1 102.63(18)
P2 Ru1 P1 168.87(12)
Ru1 D1H D22H 54.03(17)
Ru1 D1H D2H 48.95(13)
D22H D1H D2H 102.83(19)
Ru1 D1H P2 59.06(11)
D22H D1H P2 77.06(17)
D2H D1H P2 69.50(12)
Ru1 D1H P1 56.51(11)
D22H D1H P1 71.60(14)
D2H D1H P1 64.62(12)
P2 D1H P1 115.21(12)
Ru1 D2H D11H 53.91(19)
Ru1 D2H D1H 49.11(13)
D11H D2H D1H 102.9(2)
Ru1 D2H P1 59.28(12)
D11H D2H P1 77.28(18)
D1H D2H P1 69.43(12)
Ru1 D2H P2 56.25(12)
D11H D2H P2 71.46(15)
D1H D2H P2 64.60(12)
P1 D2H P2 115.15(13)
D12H D11H Ru1 77.6(4)
D12H D11H D2H 122.4(4)
Ru1 D11H D2H 49.08(15)
D11H D12H Ru1 74.9(3)
D11H D12H D21H 120.4(4)
Ru1 D12H D21H 52.79(19)
D22H D21H Ru1 74.5(3)
D22H D21H D12H 118.8(4)
Ru1 D21H D12H 52.14(19)
D21H D22H Ru1 78.3(3)
D21H D22H D1H 122.3(4)
Ru1 D22H D1H 49.08(14)

loop_
_geom_bond_atom_site_label_1
_geom_bond_atom_site_label_2
_geom_bond_distance
C1 C5 1.546(3)
C1 C2 1.561(3)
C1 P1 1.857(3)
C1 H1 1.109(4)
C2 C3 1.534(3)
C2 H2A 1.095(5)
C2 H2B 1.103(5)
C3 C4 1.525(3)
C3 H3A 1.11(3)
C3 H3B 1.091(5)
C4 C5 1.534(3)
C4 H4A 1.099(5)
C4 H4B 1.05(2)
C5 H5A 1.093(5)
C5 H5B 1.114(5)
C6 C7 1.535(3)
C6 C10 1.546(3)
C6 P1 1.850(3)
C6 H6 1.107(4)
C7 C8 1.533(3)
C7 H7A 1.091(5)
C7 H7B 1.104(5)
C8 C9 1.541(3)
C8 H8A 1.107(5)
C8 H8B 1.13(2)
C9 C10 1.548(3)
C9 H9A 1.05(2)
C9 H9B 1.086(5)
C10 H10A 1.103(5)
C10 H10B 1.084(6)
C11 C12 1.538(3)
C11 C15 1.551(3)
C11 P1 1.850(3)
C11 H11 1.098(4)
C12 C13 1.536(3)
C12 H12A 1.089(5)
C12 H12B 1.093(5)
C13 C14 1.541(3)
C13 H13A 1.064(17)
C13 H13B 1.090(5)
C14 C15 1.551(3)
C14 H14A 1.076(6)
C14 H14B 1.12(2)
C15 H15A 1.094(5)
C15 H15B 1.093(5)
C16 C20 1.534(3)
C16 C17 1.538(3)
C16 P2 1.858(3)
C16 H16 1.103(4)
C17 C18 1.542(3)
C17 H17A 1.092(5)
C17 H17B 1.107(5)
C18 C19 1.545(3)
C18 H18A 1.07(2)
C18 H18B 1.099(5)
C19 C20 1.540(3)
C19 H19A 1.05(3)
C19 H19B 1.092(6)
C20 H20A 1.099(5)
C20 H20B 1.102(5)
C21 C25 1.545(3)
C21 C22 1.553(3)
C21 P2 1.857(3)
C21 H21 1.100(4)
C22 C23 1.542(3)
C22 H22A 1.095(5)
C22 H22B 1.087(5)
C23 C24 1.538(3)
C23 H23A 1.09(2)
C23 H23B 1.101(5)
C24 C25 1.534(3)
C24 H24A 1.092(5)
C24 H24B 1.08(2)
C25 H25A 1.092(5)
C25 H25B 1.100(5)
C26 C30 1.548(3)
C26 C27 1.560(3)
C26 P2 1.849(3)
C26 H26 1.109(4)
C27 C28 1.543(3)
C27 H27A 1.105(5)
C27 H27B 1.087(5)
C28 C29 1.531(3)
C28 H28A 1.086(5)
C28 H28B 1.128(17)
C29 C30 1.526(3)
C29 H29A 1.060(16)
C29 H29B 1.106(5)
C30 H30A 1.097(5)
C30 H30B 1.094(5)
P1 Ru1 2.310(3)
P1 D2H 2.670(4)
P1 D1H 2.767(4)
P2 Ru1 2.305(3)
P2 D1H 2.672(4)
P2 D2H 2.771(4)
Ru1 D2H 1.618(3)
Ru1 D1H 1.622(3)
Ru1 D11H 1.730(4)
Ru1 D22H 1.737(4)
Ru1 D12H 1.750(4)
Ru1 D21H 1.766(4)
D1H D22H 2.090(6)
D1H D2H 2.124(5)
D2H D11H 2.086(6)
D11H D12H 0.826(5)
D12H D21H 2.142(7)
D21H D22H 0.824(5)

loop_
_geom_torsion_atom_site_label_1
_geom_torsion_atom_site_label_2
_geom_torsion_atom_site_label_3
_geom_torsion_atom_site_label_4
_geom_torsion
C5 C1 C2 C3 3.0(2)
P1 C1 C2 C3 -121.31(16)
C1 C2 C3 C4 -27.7(2)
C2 C3 C4 C5 41.72(19)
C3 C4 C5 C1 -39.97(19)
C2 C1 C5 C4 22.7(2)
P1 C1 C5 C4 146.09(16)
C10 C6 C7 C8 39.97(19)
P1 C6 C7 C8 163.36(15)
C6 C7 C8 C9 -37.5(2)
C7 C8 C9 C10 20.4(2)
C7 C6 C10 C9 -27.2(2)
P1 C6 C10 C9 -153.67(16)
C8 C9 C10 C6 4.3(2)
C15 C11 C12 C13 -39.85(19)
P1 C11 C12 C13 -170.66(16)
C11 C12 C13 C14 42.95(19)
C12 C13 C14 C15 -29.6(2)
C13 C14 C15 C11 4.9(2)
C12 C11 C15 C14 21.6(2)
P1 C11 C15 C14 153.86(16)
C20 C16 C17 C18 -36.88(19)
P2 C16 C17 C18 -160.17(15)
C16 C17 C18 C19 23.0(2)
C17 C18 C19 C20 -0.1(2)
C17 C16 C20 C19 36.95(19)
P2 C16 C20 C19 161.80(16)
C18 C19 C20 C16 -23.0(2)
C25 C21 C22 C23 -18.0(2)
P2 C21 C22 C23 -149.89(16)
C21 C22 C23 C24 -7.4(2)
C22 C23 C24 C25 30.1(2)
C23 C24 C25 C21 -41.01(19)
C22 C21 C25 C24 36.50(19)
P2 C21 C25 C24 166.91(15)
C30 C26 C27 C28 2.4(2)
P2 C26 C27 C28 127.72(16)
C26 C27 C28 C29 23.7(2)
C27 C28 C29 C30 -40.86(19)
C28 C29 C30 C26 42.45(19)
C27 C26 C30 C29 -27.64(19)
P2 C26 C30 C29 -153.16(16)
C7 C6 P1 C11 177.11(15)
C10 C6 P1 C11 -64.06(18)
C7 C6 P1 C1 70.29(19)
C10 C6 P1 C1 -170.87(16)
C7 C6 P1 Ru1 -59.2(2)
C10 C6 P1 Ru1 59.6(2)
C7 C6 P1 D2H -96.15(17)
C10 C6 P1 D2H 22.7(2)
C7 C6 P1 D1H -55.52(17)
C10 C6 P1 D1H 63.31(16)
C12 C11 P1 C6 -61.02(19)
C15 C11 P1 C6 173.78(15)
C12 C11 P1 C1 43.6(2)
C15 C11 P1 C1 -81.61(18)
C12 C11 P1 Ru1 173.27(14)
C15 C11 P1 Ru1 48.1(2)
C12 C11 P1 D2H -163.90(16)
C15 C11 P1 D2H 70.90(16)
C12 C11 P1 D1H -147.63(16)
C15 C11 P1 D1H 87.2(2)
C5 C1 P1 C6 168.20(16)
C2 C1 P1 C6 -72.59(18)
C5 C1 P1 C11 65.15(19)
C2 C1 P1 C11 -175.63(15)
C5 C1 P1 Ru1 -62.5(2)
C2 C1 P1 Ru1 56.7(2)
C5 C1 P1 D2H -40.3(4)
C2 C1 P1 D2H 78.9(4)
C5 C1 P1 D1H -103.8(2)
C2 C1 P1 D1H 15.4(2)
C30 C26 P2 C16 -163.72(16)
C27 C26 P2 C16 75.87(18)
C30 C26 P2 C21 -61.34(19)
C27 C26 P2 C21 178.25(14)
C30 C26 P2 Ru1 66.6(2)
C27 C26 P2 Ru1 -53.8(2)
C30 C26 P2 D1H 35.71(18)
C27 C26 P2 D1H -84.71(16)
C30 C26 P2 D2H 80.52(17)
C27 C26 P2 D2H -39.90(16)
C20 C16 P2 C26 173.83(16)
C17 C16 P2 C26 -68.47(19)
C20 C16 P2 C21 67.38(19)
C17 C16 P2 C21 -174.92(15)
C20 C16 P2 Ru1 -55.5(2)
C17 C16 P2 Ru1 62.2(2)
C20 C16 P2 D1H -55.5(4)
C17 C16 P2 D1H 62.2(4)
C20 C16 P2 D2H -95.58(18)
C17 C16 P2 D2H 22.1(2)
C25 C21 P2 C26 -42.3(2)
C22 C21 P2 C26 82.97(18)
C25 C21 P2 C16 62.08(19)
C22 C21 P2 C16 -172.69(15)
C25 C21 P2 Ru1 -172.92(14)
C22 C21 P2 Ru1 -47.7(2)
C25 C21 P2 D1H -139.52(15)
C22 C21 P2 D1H -14.29(18)
C25 C21 P2 D2H -142.8(2)
C22 C21 P2 D2H -17.5(3)
C26 P2 Ru1 D2H 24.3(2)
C16 P2 Ru1 D2H -97.90(19)
C21 P2 Ru1 D2H 147.38(18)
D1H P2 Ru1 D2H 82.10(18)
C26 P2 Ru1 D1H -57.8(2)
C16 P2 Ru1 D1H 180.00(19)
C21 P2 Ru1 D1H 65.28(18)
D2H P2 Ru1 D1H -82.10(18)
C26 P2 Ru1 D11H 101.3(3)
C16 P2 Ru1 D11H -20.9(3)
C21 P2 Ru1 D11H -135.6(3)
D1H P2 Ru1 D11H 159.1(3)
D2H P2 Ru1 D11H 77.0(3)
C26 P2 Ru1 D22H -134.0(2)
C16 P2 Ru1 D22H 103.8(2)
C21 P2 Ru1 D22H -10.9(2)
D1H P2 Ru1 D22H -76.2(2)
D2H P2 Ru1 D22H -158.3(3)
C26 P2 Ru1 D12H 126.4(3)
C16 P2 Ru1 D12H 4.2(3)
C21 P2 Ru1 D12H -110.5(3)
D1H P2 Ru1 D12H -175.8(3)
D2H P2 Ru1 D12H 102.1(3)
C26 P2 Ru1 D21H -159.8(3)
C16 P2 Ru1 D21H 78.0(3)
C21 P2 Ru1 D21H -36.7(2)
D1H P2 Ru1 D21H -102.0(3)
D2H P2 Ru1 D21H 175.9(3)
C26 P2 Ru1 P1 -17.6(8)
C16 P2 Ru1 P1 -139.8(6)
C21 P2 Ru1 P1 105.5(7)
D1H P2 Ru1 P1 40.2(6)
D2H P2 Ru1 P1 -41.9(6)
C6 P1 Ru1 D2H -75.90(19)
C11 P1 Ru1 D2H 39.88(18)
C1 P1 Ru1 D2H 162.60(19)
D1H P1 Ru1 D2H -82.14(18)
C6 P1 Ru1 D1H 6.2(2)
C11 P1 Ru1 D1H 122.02(18)
C1 P1 Ru1 D1H -115.26(19)
D2H P1 Ru1 D1H 82.14(18)
C6 P1 Ru1 D11H -152.2(3)
C11 P1 Ru1 D11H -36.4(3)
C1 P1 Ru1 D11H 86.3(3)
D2H P1 Ru1 D11H -76.3(3)
D1H P1 Ru1 D11H -158.4(3)
C6 P1 Ru1 D22H 83.1(2)
C11 P1 Ru1 D22H -161.1(2)
C1 P1 Ru1 D22H -38.4(2)
D2H P1 Ru1 D22H 159.0(3)
D1H P1 Ru1 D22H 76.9(2)
C6 P1 Ru1 D12H -178.5(3)
C11 P1 Ru1 D12H -62.7(3)
C1 P1 Ru1 D12H 60.0(3)
D2H P1 Ru1 D12H -102.6(3)
D1H P1 Ru1 D12H 175.2(3)
C6 P1 Ru1 D21H 107.4(3)
C11 P1 Ru1 D21H -136.8(2)
C1 P1 Ru1 D21H -14.0(3)
D2H P1 Ru1 D21H -176.6(3)
D1H P1 Ru1 D21H 101.2(3)
C6 P1 Ru1 P2 -33.7(7)
C11 P1 Ru1 P2 82.1(7)
C1 P1 Ru1 P2 -155.2(6)
D2H P1 Ru1 P2 42.2(7)
D1H P1 Ru1 P2 -39.9(6)
D2H Ru1 D1H D22H 174.7(2)
D11H Ru1 D1H D22H -171.6(6)
D12H Ru1 D1H D22H 48(2)
D21H Ru1 D1H D22H -11.71(18)
P2 Ru1 D1H D22H -96.45(17)
P1 Ru1 D1H D22H 90.71(17)
D11H Ru1 D1H D2H 13.8(5)
D22H Ru1 D1H D2H -174.7(2)
D12H Ru1 D1H D2H -127(2)
D21H Ru1 D1H D2H 173.6(2)
P2 Ru1 D1H D2H 88.89(14)
P1 Ru1 D1H D2H -83.95(14)
D2H Ru1 D1H P2 -88.89(14)
D11H Ru1 D1H P2 -75.1(5)
D22H Ru1 D1H P2 96.45(17)
D12H Ru1 D1H P2 144(2)
D21H Ru1 D1H P2 84.75(18)
P1 Ru1 D1H P2 -172.84(12)
D2H Ru1 D1H P1 83.95(14)
D11H Ru1 D1H P1 97.7(6)
D22H Ru1 D1H P1 -90.71(17)
D12H Ru1 D1H P1 -43(2)
D21H Ru1 D1H P1 -102.42(18)
P2 Ru1 D1H P1 172.84(12)
C26 P2 D1H Ru1 131.68(17)
C16 P2 D1H Ru1 0.0(4)
C21 P2 D1H Ru1 -123.56(16)
D2H P2 D1H Ru1 53.61(14)
C26 P2 D1H D22H -172.71(18)
C16 P2 D1H D22H 55.6(4)
C21 P2 D1H D22H -67.95(17)
Ru1 P2 D1H D22H 55.61(16)
D2H P2 D1H D22H 109.22(18)
C26 P2 D1H D2H 78.07(15)
C16 P2 D1H D2H -53.6(4)
C21 P2 D1H D2H -177.17(15)
Ru1 P2 D1H D2H -53.61(14)
C26 P2 D1H P1 125.08(15)
C16 P2 D1H P1 -6.6(4)
C21 P2 D1H P1 -130.16(15)
Ru1 P2 D1H P1 -6.60(11)
D2H P2 D1H P1 47.01(13)
C6 P1 D1H Ru1 -174.39(18)
C11 P1 D1H Ru1 -78.9(2)
C1 P1 D1H Ru1 87.5(2)
D2H P1 D1H Ru1 -56.11(14)
C6 P1 D1H D22H 127.1(2)
C11 P1 D1H D22H -137.5(2)
C1 P1 D1H D22H 28.9(2)
Ru1 P1 D1H D22H -58.53(19)
D2H P1 D1H D22H -114.6(2)
C6 P1 D1H D2H -118.28(15)
C11 P1 D1H D2H -22.83(18)
C1 P1 D1H D2H 143.57(19)
Ru1 P1 D1H D2H 56.11(14)
C6 P1 D1H P2 -167.60(15)
C11 P1 D1H P2 -72.2(2)
C1 P1 D1H P2 94.2(2)
Ru1 P1 D1H P2 6.79(12)
D2H P1 D1H P2 -49.32(14)
D1H Ru1 D2H D11H 174.8(2)
D22H Ru1 D2H D11H -171.1(6)
D12H Ru1 D2H D11H -10.91(19)
D21H Ru1 D2H D11H 55.9(19)
P2 Ru1 D2H D11H 90.78(18)
P1 Ru1 D2H D11H -96.67(18)
D11H Ru1 D2H D1H -174.8(2)
D22H Ru1 D2H D1H 14.1(5)
D12H Ru1 D2H D1H 174.3(2)
D21H Ru1 D2H D1H -118.9(19)
P2 Ru1 D2H D1H -84.04(13)
P1 Ru1 D2H D1H 88.50(13)
D1H Ru1 D2H P1 -88.50(13)
D11H Ru1 D2H P1 96.67(18)
D22H Ru1 D2H P1 -74.4(5)
D12H Ru1 D2H P1 85.77(19)
D21H Ru1 D2H P1 152.6(19)
P2 Ru1 D2H P1 -172.54(12)
D1H Ru1 D2H P2 84.04(13)
D11H Ru1 D2H P2 -90.78(18)
D22H Ru1 D2H P2 98.2(5)
D12H Ru1 D2H P2 -101.69(19)
D21H Ru1 D2H P2 -34.9(19)
P1 Ru1 D2H P2 172.54(12)
D22H D1H D2H Ru1 -4.43(17)
P2 D1H D2H Ru1 66.27(13)
P1 D1H D2H Ru1 -66.63(13)
Ru1 D1H D2H D11H -4.29(18)
D22H D1H D2H D11H -8.7(2)
P2 D1H D2H D11H 61.99(18)
P1 D1H D2H D11H -70.92(17)
Ru1 D1H D2H P1 66.63(13)
D22H D1H D2H P1 62.19(17)
P2 D1H D2H P1 132.90(11)
Ru1 D1H D2H P2 -66.27(13)
D22H D1H D2H P2 -70.71(17)
P1 D1H D2H P2 -132.90(11)
C6 P1 D2H Ru1 117.45(17)
C11 P1 D2H Ru1 -144.05(16)
C1 P1 D2H Ru1 -33.8(4)
D1H P1 D2H Ru1 53.82(13)
C6 P1 D2H D11H 172.82(19)
C11 P1 D2H D11H -88.68(18)
C1 P1 D2H D11H 21.6(4)
Ru1 P1 D2H D11H 55.37(17)
D1H P1 D2H D11H 109.19(19)
C6 P1 D2H D1H 63.63(15)
C11 P1 D2H D1H 162.13(15)
C1 P1 D2H D1H -87.6(3)
Ru1 P1 D2H D1H -53.82(13)
C6 P1 D2H P2 110.60(16)
C11 P1 D2H P2 -150.90(15)
C1 P1 D2H P2 -40.6(4)
Ru1 P1 D2H P2 -6.85(11)
D1H P1 D2H P2 46.97(13)
C26 P2 D2H Ru1 -158.76(17)
C16 P2 D2H Ru1 100.63(18)
C21 P2 D2H Ru1 -51.8(3)
D1H P2 D2H Ru1 -56.34(14)
C26 P2 D2H D11H 142.8(2)
C16 P2 D2H D11H 42.2(2)
C21 P2 D2H D11H -110.3(3)
Ru1 P2 D2H D11H -58.5(2)
D1H P2 D2H D11H -114.8(2)
C26 P2 D2H D1H -102.41(15)
C16 P2 D2H D1H 156.97(17)
C21 P2 D2H D1H 4.5(2)
Ru1 P2 D2H D1H 56.34(14)
C26 P2 D2H P1 -151.67(15)
C16 P2 D2H P1 107.71(17)
C21 P2 D2H P1 -44.8(3)
Ru1 P2 D2H P1 7.08(11)
D1H P2 D2H P1 -49.26(14)
D2H Ru1 D11H D12H -156.3(4)
D1H Ru1 D11H D12H -170.3(5)
D22H Ru1 D11H D12H 19.6(5)
D21H Ru1 D11H D12H 29.6(4)
P2 Ru1 D11H D12H 115.7(4)
P1 Ru1 D11H D12H -74.0(4)
D1H Ru1 D11H D2H -14.0(5)
D22H Ru1 D11H D2H 176.0(3)
D12H Ru1 D11H D2H 156.3(4)
D21H Ru1 D11H D2H -174.0(2)
P2 Ru1 D11H D2H -87.92(14)
P1 Ru1 D11H D2H 82.31(15)
Ru1 D2H D11H D12H 27.7(5)
D1H D2H D11H D12H 31.7(6)
P1 D2H D11H D12H -33.4(5)
P2 D2H D11H D12H 88.9(5)
D1H D2H D11H Ru1 4.01(17)
P1 D2H D11H Ru1 -61.09(15)
P2 D2H D11H Ru1 61.28(13)
D2H D11H D12H Ru1 -21.1(4)
Ru1 D11H D12H D21H -27.8(4)
D2H D11H D12H D21H -48.9(7)
D2H Ru1 D12H D11H 23.6(4)
D1H Ru1 D12H D11H 149.4(19)
D22H Ru1 D12H D11H -163.7(4)
D21H Ru1 D12H D11H -149.6(5)
P2 Ru1 D12H D11H -67.0(4)
P1 Ru1 D12H D11H 106.5(4)
D2H Ru1 D12H D21H 173.2(2)
D1H Ru1 D12H D21H -61(2)
D11H Ru1 D12H D21H 149.6(5)
D22H Ru1 D12H D21H -14.11(18)
P2 Ru1 D12H D21H 82.7(2)
P1 Ru1 D12H D21H -103.86(19)
D2H Ru1 D21H D22H 143.4(18)
D1H Ru1 D21H D22H 25.6(4)
D11H Ru1 D21H D22H -161.8(4)
D12H Ru1 D21H D22H -148.1(4)
P2 Ru1 D21H D22H 108.5(4)
P1 Ru1 D21H D22H -64.5(4)
D2H Ru1 D21H D12H -68.4(19)
D1H Ru1 D21H D12H 173.8(2)
D11H Ru1 D21H D12H -13.6(2)
D22H Ru1 D21H D12H 148.1(4)
P2 Ru1 D21H D12H -103.4(2)
P1 Ru1 D21H D12H 83.6(2)
D11H D12H D21H D22H 70.0(7)
Ru1 D12H D21H D22H 35.5(5)
D11H D12H D21H Ru1 34.5(5)
D12H D21H D22H Ru1 -28.4(4)
Ru1 D21H D22H D1H -22.9(3)
D12H D21H D22H D1H -51.3(6)
D2H Ru1 D22H D21H -168.5(5)
D1H Ru1 D22H D21H -154.2(4)
D11H Ru1 D22H D21H 22.0(5)
D12H Ru1 D22H D21H 31.1(4)
P2 Ru1 D22H D21H -71.7(4)
P1 Ru1 D22H D21H 118.3(4)
D2H Ru1 D22H D1H -14.4(5)
D11H Ru1 D22H D1H 176.2(3)
D12H Ru1 D22H D1H -174.8(2)
D21H Ru1 D22H D1H 154.2(4)
P2 Ru1 D22H D1H 82.50(14)
P1 Ru1 D22H D1H -87.54(14)
Ru1 D1H D22H D21H 30.3(5)
D2H D1H D22H D21H 34.4(5)
P2 D1H D22H D21H -30.7(5)
P1 D1H D22H D21H 91.8(5)
D2H D1H D22H Ru1 4.13(16)
P2 D1H D22H Ru1 -60.98(14)
P1 D1H D22H Ru1 61.50(13)
